data_7022590
loop_
_publ_author_name
'Chu, Wei'
'Sun, Zhen-Gang'
'Jiao, Cheng-Qi'
'Zhu, Yan-Yu'
'Sun, Shou-Hui'
'Tian, Hui'
'Zheng, Ming-Jing'

_publ_section_title
;
 Two novel lead(II) carboxyphosphonates with a layered and a 3D framework
 structure: syntheses, crystal structures, reversible
 dehydration/hydration, and luminescence properties.
;
_journal_issue 22
_journal_name_full 'Dalton transactions (Cambridge, England : 2003)'
_journal_page_first 8009
_journal_page_last 8017
_journal_paper_doi 10.1039/c3dt00125c
_journal_volume 42
_journal_year 2013
_chemical_formula_sum 'C7 H16 Cl3 N O6 P Pb2'
_chemical_formula_weight 761.91
_chemical_name_systematic
;
?
;
_space_group_IT_number 2
_symmetry_cell_setting triclinic
_symmetry_space_group_name_Hall '-P 1'
_symmetry_space_group_name_H-M 'P -1'
_atom_sites_solution_hydrogens geom
_atom_sites_solution_primary direct
_atom_sites_solution_secondary difmap
_audit_creation_method SHELXL-97
_cell_angle_alpha 90.374(2)
_cell_angle_beta 91.578(2)
_cell_angle_gamma 100.994(2)
_cell_formula_units_Z 2
_cell_length_a 7.8270(10)
_cell_length_b 8.2097(11)
_cell_length_c 13.7455(19)
_cell_measurement_reflns_used 2386
_cell_measurement_temperature 295(2)
_cell_measurement_theta_max 28.30
_cell_measurement_theta_min 2.97
_cell_volume 866.6(2)
_computing_cell_refinement 'Bruker SMART'
_computing_data_collection 'Bruker SMART'
_computing_data_reduction 'Bruker SHELXTL'
_computing_molecular_graphics 'Bruker SHELXTL'
_computing_publication_material 'Bruker SHELXTL'
_computing_structure_refinement 'SHELXL-97 (Sheldrick, 1997)'
_computing_structure_solution 'SHELXS-97 (Sheldrick, 1990)'
_diffrn_ambient_temperature 295(2)
_diffrn_measured_fraction_theta_full 0.981
_diffrn_measured_fraction_theta_max 0.981
_diffrn_measurement_device_type 'Smart Apex II CCD'
_diffrn_measurement_method 'omega scans'
_diffrn_radiation_monochromator graphite
_diffrn_radiation_source 'fine-focus sealed tube'
_diffrn_radiation_type MoK\a
_diffrn_radiation_wavelength 0.71073
_diffrn_reflns_av_R_equivalents 0.0292
_diffrn_reflns_av_sigmaI/netI 0.0573
_diffrn_reflns_limit_h_max 9
_diffrn_reflns_limit_h_min -9
_diffrn_reflns_limit_k_max 10
_diffrn_reflns_limit_k_min -9
_diffrn_reflns_limit_l_max 17
_diffrn_reflns_limit_l_min -16
_diffrn_reflns_number 4895
_diffrn_reflns_theta_full 26.50
_diffrn_reflns_theta_max 26.50
_diffrn_reflns_theta_min 2.53
_diffrn_standards_decay_% 0
_diffrn_standards_interval_count 0
_diffrn_standards_interval_time 0
_diffrn_standards_number 0
_exptl_absorpt_coefficient_mu 19.973
_exptl_absorpt_correction_T_max 0.6566
_exptl_absorpt_correction_T_min 0.2424
_exptl_absorpt_correction_type empirical
_exptl_absorpt_process_details sadabs
_exptl_crystal_colour colorless
_exptl_crystal_density_diffrn 2.920
_exptl_crystal_density_method 'not measured'
_exptl_crystal_description plate
_exptl_crystal_F_000 686
_exptl_crystal_size_max 0.10
_exptl_crystal_size_mid 0.07
_exptl_crystal_size_min 0.02
_refine_diff_density_max 5.734
_refine_diff_density_min -2.212
_refine_diff_density_rms 0.385
_refine_ls_extinction_method none
_refine_ls_goodness_of_fit_ref 1.086
_refine_ls_hydrogen_treatment constr
_refine_ls_matrix_type full
_refine_ls_number_parameters 157
_refine_ls_number_reflns 3530
_refine_ls_number_restraints 6
_refine_ls_restrained_S_all 1.086
_refine_ls_R_factor_all 0.0661
_refine_ls_R_factor_gt 0.0534
_refine_ls_shift/su_max 0.001
_refine_ls_shift/su_mean 0.000
_refine_ls_structure_factor_coef Fsqd
_refine_ls_weighting_details 'calc w=1/[\s^2^(Fo^2^)+(0.0737P)^2^+18.8194P] where P=(Fo^2^+2Fc^2^)/3'
_refine_ls_weighting_scheme calc
_refine_ls_wR_factor_gt 0.1434
_refine_ls_wR_factor_ref 0.1510
_reflns_number_gt 2873
_reflns_number_total 3530
_reflns_threshold_expression >2sigma(I)
_cod_data_source_file c3dt00125c.txt
_cod_data_source_block szg195
_cod_depositor_comments
;
The following automatic conversions were performed:

'_symmetry_cell_setting' value 'Triclinic' changed to 'triclinic'
according to /home/saulius/struct/CIF-dictionaries/cif_core.dic
dictionary named 'cif_core.dic' version 2.4.2 from 2011-04-26.

Automatic conversion script
Id: cif_fix_values 1891 2012-01-12 08:04:46Z andrius 
;
_cod_original_sg_symbol_H-M 'P-1 '
_cod_database_code 7022590

loop_
_symmetry_equiv_pos_as_xyz
'x, y, z'
'-x, -y, -z'

loop_
_atom_site_label
_atom_site_type_symbol
_atom_site_fract_x
_atom_site_fract_y
_atom_site_fract_z
_atom_site_U_iso_or_equiv
_atom_site_adp_type
_atom_site_occupancy
_atom_site_symmetry_multiplicity
_atom_site_calc_flag
_atom_site_refinement_flags
Pb1 Pb 0.71234(7) 0.78333(6) 0.89960(4) 0.02627(18) Uani 1 1 d .
Pb2 Pb 0.22084(7) 0.69727(7) 1.03947(4) 0.02883(19) Uani 1 1 d .
Cl1 Cl 0.5000 1.0000 1.0000 0.0356(12) Uani 1 2 d S
Cl2 Cl 1.0000 1.0000 1.0000 0.0368(13) Uani 1 2 d S
Cl3 Cl 0.9643(5) 0.5857(5) 0.8543(3) 0.0347(9) Uani 1 1 d .
Cl4 Cl 0.2364(7) 0.8716(6) 1.2305(4) 0.0519(11) Uani 1 1 d .
P1 P 0.3823(5) 0.4471(4) 0.8815(3) 0.0234(8) Uani 1 1 d .
O1 O 0.2651(14) 0.3579(14) 0.9571(8) 0.036(3) Uani 1 1 d .
O2 O 0.4016(13) 0.6343(12) 0.8946(8) 0.031(2) Uani 1 1 d .
O3 O 0.5562(14) 0.3956(15) 0.8738(8) 0.036(3) Uani 1 1 d .
O4 O 0.366(2) -0.3020(19) 0.5854(11) 0.062(4) Uani 1 1 d .
O5 O 0.1402(8) -0.2761(7) 0.4911(4) 0.089(6) Uani 1 1 d U
H5C H 0.1686 -0.3587 0.4625 0.134 Uiso 1 1 d R
O1W O 0.6896(8) 0.7692(7) 0.6733(4) 0.077(5) Uani 1 1 d R
H1WA H 0.7542 0.7049 0.6525 0.115 Uiso 1 1 d R
H1WB H 0.5849 0.7328 0.6544 0.115 Uiso 1 1 d R
H1WC H 0.7236 0.8660 0.6510 0.115 Uiso 1 1 d R
N1 N 0.3217(8) 0.2408(7) 0.7194(4) 0.031(3) Uani 1 1 d R
H1A H 0.4379 0.2480 0.7223 0.037 Uiso 1 1 d R
C1 C 0.2820(8) 0.4022(7) 0.7614(4) 0.040(4) Uani 1 1 d R
H1B H 0.3244 0.4921 0.7187 0.048 Uiso 1 1 d R
H1C H 0.1582 0.3930 0.7652 0.048 Uiso 1 1 d R
C2 C 0.2397(8) 0.0860(7) 0.7739(4) 0.036(4) Uani 1 1 d R
H2A H 0.1160 0.0791 0.7754 0.043 Uiso 1 1 d R
H2B H 0.2846 0.0930 0.8398 0.043 Uiso 1 1 d R
C3 C 0.2781(8) -0.0656(7) 0.7258(4) 0.038(4) Uani 1 1 d R
H3B H 0.2274 -0.1615 0.7620 0.046 Uiso 1 1 d R
H3C H 0.4018 -0.0597 0.7262 0.046 Uiso 1 1 d R
C4 C 0.2059(8) -0.0847(7) 0.6197(4) 0.040(4) Uani 1 1 d R
H4A H 0.0825 -0.0884 0.6178 0.048 Uiso 1 1 d R
C5 C 0.3019(8) 0.0716(7) 0.5657(4) 0.076(8) Uani 1 1 d R
H5A H 0.2638 0.0664 0.4986 0.091 Uiso 1 1 d R
H5B H 0.4251 0.0742 0.5683 0.091 Uiso 1 1 d R
C6 C 0.2634(8) 0.2282(7) 0.6133(4) 0.068(7) Uani 1 1 d R
H6A H 0.3224 0.3237 0.5796 0.082 Uiso 1 1 d R
H6B H 0.1406 0.2271 0.6083 0.082 Uiso 1 1 d R
C7 C 0.2480(8) -0.2298(7) 0.5658(4) 0.052(5) Uani 1 1 d R

loop_
_atom_site_aniso_label
_atom_site_aniso_U_11
_atom_site_aniso_U_22
_atom_site_aniso_U_33
_atom_site_aniso_U_23
_atom_site_aniso_U_13
_atom_site_aniso_U_12
Pb1 0.0229(3) 0.0199(3) 0.0364(4) 0.0011(2) 0.0033(2) 0.0048(2)
Pb2 0.0229(3) 0.0228(3) 0.0415(4) 0.0018(2) 0.0010(2) 0.0064(2)
Cl1 0.030(3) 0.018(2) 0.060(4) -0.005(2) 0.014(2) 0.0059(19)
Cl2 0.026(3) 0.020(2) 0.062(4) 0.000(2) -0.007(2) -0.0010(19)
Cl3 0.0260(17) 0.0253(18) 0.055(3) -0.0001(17) 0.0094(16) 0.0090(14)
Cl4 0.060(3) 0.039(2) 0.057(3) -0.004(2) 0.012(2) 0.008(2)
P1 0.0226(17) 0.0150(16) 0.033(2) -0.0013(14) -0.0025(15) 0.0052(13)
O1 0.029(6) 0.037(6) 0.037(6) 0.003(5) 0.002(5) -0.005(5)
O2 0.029(5) 0.015(5) 0.047(7) -0.007(4) -0.002(5) -0.001(4)
O3 0.031(6) 0.051(7) 0.031(6) -0.006(5) 0.000(5) 0.017(5)
O4 0.079(11) 0.059(9) 0.057(9) -0.006(7) 0.002(8) 0.033(8)
O5 0.090(6) 0.089(6) 0.089(6) 0.0006(10) 0.0022(10) 0.0174(15)
O1W 0.087(12) 0.056(10) 0.095(13) -0.011(9) -0.003(10) 0.036(9)
N1 0.043(8) 0.022(6) 0.030(7) -0.005(5) 0.006(6) 0.009(5)
C1 0.047(10) 0.028(8) 0.049(11) 0.006(7) 0.003(8) 0.017(7)
C2 0.046(10) 0.029(8) 0.031(9) -0.002(7) 0.008(7) 0.002(7)
C3 0.045(10) 0.025(8) 0.043(10) 0.000(7) -0.002(8) 0.002(7)
C4 0.057(11) 0.033(9) 0.033(9) -0.008(7) -0.007(8) 0.019(8)
C5 0.14(3) 0.038(12) 0.046(13) -0.008(9) 0.022(14) 0.014(14)
C6 0.14(2) 0.047(12) 0.016(9) -0.005(8) -0.018(11) 0.022(13)
C7 0.068(13) 0.042(11) 0.046(11) -0.017(9) -0.014(10) 0.012(10)

loop_
_atom_type_symbol
_atom_type_description
_atom_type_scat_dispersion_real
_atom_type_scat_dispersion_imag
_atom_type_scat_source
C C 0.0033 0.0016 'International Tables Vol C Tables 4.2.6.8 and 6.1.1.4'
H H 0.0000 0.0000 'International Tables Vol C Tables 4.2.6.8 and 6.1.1.4'
N N 0.0061 0.0033 'International Tables Vol C Tables 4.2.6.8 and 6.1.1.4'
O O 0.0106 0.0060 'International Tables Vol C Tables 4.2.6.8 and 6.1.1.4'
P P 0.1023 0.0942 'International Tables Vol C Tables 4.2.6.8 and 6.1.1.4'
Pb Pb -3.3944 10.1111 'International Tables Vol C Tables 4.2.6.8 and 6.1.1.4'
Cl Cl 0.1484 0.1585 'International Tables Vol C Tables 4.2.6.8 and 6.1.1.4'

loop_
_geom_angle_atom_site_label_1
_geom_angle_atom_site_label_2
_geom_angle_atom_site_label_3
_geom_angle
_geom_angle_site_symmetry_1
_geom_angle_site_symmetry_3
O1 Pb1 O2 85.0(4) 2_667 .
O1 Pb1 Cl3 77.7(3) 2_667 .
O2 Pb1 Cl3 115.7(2) . .
O1 Pb1 Cl2 78.4(3) 2_667 .
O2 Pb1 Cl2 150.0(3) . .
Cl3 Pb1 Cl2 85.10(8) . .
O1 Pb1 Cl1 90.0(3) 2_667 .
O2 Pb1 Cl1 72.2(2) . .
Cl3 Pb1 Cl1 164.34(9) . .
Cl2 Pb1 Cl1 82.939(17) . .
O3 Pb2 O2 81.3(4) 2_667 .
O3 Pb2 Cl3 76.9(3) 2_667 2_667
O2 Pb2 Cl3 117.2(2) . 2_667
O3 Pb2 Cl4 76.1(3) 2_667 .
O2 Pb2 Cl4 144.5(2) . .
Cl3 Pb2 Cl4 83.99(13) 2_667 .
O3 Pb2 Cl1 84.4(3) 2_667 .
O2 Pb2 Cl1 70.6(2) . .
Cl3 Pb2 Cl1 157.85(9) 2_667 .
Cl4 Pb2 Cl1 80.11(10) . .
Pb1 Cl1 Pb1 180.000(1) 2_677 .
Pb1 Cl1 Pb2 90.229(17) 2_677 2_677
Pb1 Cl1 Pb2 89.771(17) . 2_677
Pb1 Cl1 Pb2 89.771(17) 2_677 .
Pb1 Cl1 Pb2 90.229(17) . .
Pb2 Cl1 Pb2 180.0 2_677 .
Pb1 Cl2 Pb1 180.000(1) 2_777 .
Pb1 Cl3 Pb2 92.25(11) . 2_667
O1 P1 O3 115.4(7) . .
O1 P1 O2 110.3(7) . .
O3 P1 O2 111.9(6) . .
O1 P1 C1 109.8(5) . .
O3 P1 C1 103.8(5) . .
O2 P1 C1 105.0(5) . .
P1 O1 Pb1 138.8(7) . 2_667
P1 O2 Pb1 113.1(5) . .
P1 O2 Pb2 109.6(6) . .
Pb1 O2 Pb2 115.0(4) . .
P1 O3 Pb2 144.8(7) . 2_667
C7 O5 H5C 109.5 . .
H1WA O1W H1WB 109.5 . .
H1WA O1W H1WC 109.5 . .
H1WB O1W H1WC 109.5 . .
C6 N1 C2 110.8 . .
C6 N1 C1 108.1 . .
C2 N1 C1 114.1 . .
C6 N1 H1A 107.9 . .
C2 N1 H1A 107.9 . .
C1 N1 H1A 107.9 . .
N1 C1 P1 111.3(2) . .
N1 C1 H1B 109.4 . .
P1 C1 H1B 109.4 . .
N1 C1 H1C 109.4 . .
P1 C1 H1C 109.4 . .
H1B C1 H1C 108.0 . .
C3 C2 N1 110.6 . .
C3 C2 H2A 109.5 . .
N1 C2 H2A 109.5 . .
C3 C2 H2B 109.5 . .
N1 C2 H2B 109.5 . .
H2A C2 H2B 108.1 . .
C2 C3 C4 111.8 . .
C2 C3 H3B 109.3 . .
C4 C3 H3B 109.3 . .
C2 C3 H3C 109.3 . .
C4 C3 H3C 109.3 . .
H3B C3 H3C 107.9 . .
C7 C4 C3 114.4 . .
C7 C4 C5 105.4 . .
C3 C4 C5 105.5 . .
C7 C4 H4A 110.4 . .
C3 C4 H4A 110.4 . .
C5 C4 H4A 110.4 . .
C6 C5 C4 109.9 . .
C6 C5 H5A 109.7 . .
C4 C5 H5A 109.7 . .
C6 C5 H5B 109.7 . .
C4 C5 H5B 109.7 . .
H5A C5 H5B 108.2 . .
N1 C6 C5 111.3 . .
N1 C6 H6A 109.4 . .
C5 C6 H6A 109.4 . .
N1 C6 H6B 109.4 . .
C5 C6 H6B 109.4 . .
H6A C6 H6B 108.0 . .
O4 C7 O5 121.2(8) . .
O4 C7 C4 126.4(8) . .
O5 C7 C4 112.5 . .

loop_
_geom_bond_atom_site_label_1
_geom_bond_atom_site_label_2
_geom_bond_distance
_geom_bond_site_symmetry_2
Pb1 O1 2.312(11) 2_667
Pb1 O2 2.504(10) .
Pb1 Cl3 2.861(3) .
Pb1 Cl2 2.8996(6) .
Pb1 Cl1 3.0088(6) .
Pb2 O3 2.335(11) 2_667
Pb2 O2 2.580(11) .
Pb2 Cl3 2.917(4) 2_667
Pb2 Cl4 2.970(5) .
Pb2 Cl1 3.0425(6) .
Cl1 Pb1 3.0088(6) 2_677
Cl1 Pb2 3.0425(6) 2_677
Cl2 Pb1 2.8996(6) 2_777
Cl3 Pb2 2.917(4) 2_667
P1 O1 1.505(12) .
P1 O3 1.506(11) .
P1 O2 1.524(10) .
P1 C1 1.814(7) .
O1 Pb1 2.312(11) 2_667
O3 Pb2 2.335(10) 2_667
O4 C7 1.212(15) .
O5 C7 1.3172 .
O5 H5C 0.8500 .
O1W H1WA 0.8500 .
O1W H1WB 0.8500 .
O1W H1WC 0.8499 .
N1 C6 1.5124 .
N1 C2 1.5215 .
N1 C1 1.5304 .
N1 H1A 0.9000 .
C1 H1B 0.9600 .
C1 H1C 0.9600 .
C2 C3 1.4899 .
C2 H2A 0.9600 .
C2 H2B 0.9600 .
C3 C4 1.5452 .
C3 H3B 0.9599 .
C3 H3C 0.9600 .
C4 C7 1.4923 .
C4 C5 1.5614 .
C4 H4A 0.9600 .
C5 C6 1.5230 .
C5 H5A 0.9600 .
C5 H5B 0.9599 .
C6 H6A 0.9600 .
C6 H6B 0.9600 .

loop_
_geom_hbond_atom_site_label_D
_geom_hbond_atom_site_label_H
_geom_hbond_atom_site_label_A
_geom_hbond_distance_DH
_geom_hbond_distance_HA
_geom_hbond_distance_DA
_geom_hbond_angle_DHA
_geom_hbond_site_symmetry_A
N1 H1A Cl4 0.90 2.96 3.792(8) 154.7 2_667
O1W H1WC Cl4 0.85 2.66 3.168(7) 119.9 2_677
O1W H1WB O4 0.85 1.91 2.737(17) 163.9 1_565
